data_2204860
loop_
_publ_author_name
'S. M. Malathy Sony'
'P. Charles'
'M. N. Ponnuswamy'
'H. S. Yathirajan'

_publ_section_title
;
 Valdecoxib, a non-steroidal anti-inflammatory drug
;
_journal_issue 1
_journal_name_full 'Acta Crystallographica Section E'
_journal_page_first o108
_journal_page_last o110
_journal_paper_doi 10.1107/S1600536804032118
_journal_volume 61
_journal_year 2005
_chemical_formula_iupac 'C16 H14 N2 O3 S'
_chemical_formula_moiety 'C16 H14 N2 O3 S'
_chemical_formula_sum 'C16 H14 N2 O3 S'
_chemical_formula_weight 314.35
_chemical_name_systematic
;
4-(5-Methyl-3-phenylisoxazol-4-yl)benzenesulfonamide
;
_space_group_IT_number 61
_symmetry_cell_setting orthorhombic
_symmetry_space_group_name_Hall '-P 2ac 2ab'
_symmetry_space_group_name_H-M 'P b c a'
_atom_sites_solution_hydrogens geom
_atom_sites_solution_primary direct
_atom_sites_solution_secondary difmap
_audit_creation_method SHELXL-97
_cell_angle_alpha 90.00
_cell_angle_beta 90.00
_cell_angle_gamma 90.00
_cell_formula_units_Z 8
_cell_length_a 12.872(2)
_cell_length_b 9.282(3)
_cell_length_c 24.761(7)
_cell_measurement_reflns_used 25
_cell_measurement_temperature 293(2)
_cell_measurement_theta_max 15
_cell_measurement_theta_min 8
_cell_volume 2958.4(14)
_computing_cell_refinement 'CAD-4 EXPRESS'
_computing_data_collection 'CAD-4 EXPRESS (Enraf--Nonius, 1994)'
_computing_data_reduction 'XCAD4 (Harms & Wocadlo, 1995)'
_computing_molecular_graphics 'PLATON (Spek, 1990) and Ortep-3 (Farrugia, 1997)'
_computing_publication_material SHELXL97
_computing_structure_refinement 'SHELXL97 (Sheldrick, 1997)'
_computing_structure_solution 'SHELXS97 (Sheldrick, 1997)'
_diffrn_ambient_temperature 293(2)
_diffrn_measured_fraction_theta_full 0.999
_diffrn_measured_fraction_theta_max 0.999
_diffrn_measurement_device_type 'Enraf--Nonius CAD-4 diffractometer'
_diffrn_measurement_method 'Non-profiled \w/2\q scans'
_diffrn_radiation_monochromator graphite
_diffrn_radiation_source 'fine-focus sealed tube'
_diffrn_radiation_type MoK\a
_diffrn_radiation_wavelength 0.71073
_diffrn_reflns_av_R_equivalents 0.0000
_diffrn_reflns_av_sigmaI/netI 0.0765
_diffrn_reflns_limit_h_max 18
_diffrn_reflns_limit_h_min 0
_diffrn_reflns_limit_k_max 13
_diffrn_reflns_limit_k_min 0
_diffrn_reflns_limit_l_max 0
_diffrn_reflns_limit_l_min -34
_diffrn_reflns_number 4295
_diffrn_reflns_theta_full 29.95
_diffrn_reflns_theta_max 29.95
_diffrn_reflns_theta_min 1.64
_diffrn_standards_decay_% 0
_diffrn_standards_interval_time 120
_diffrn_standards_number 3
_exptl_absorpt_coefficient_mu 0.233
_exptl_absorpt_correction_type none
_exptl_crystal_colour colourless
_exptl_crystal_density_diffrn 1.412
_exptl_crystal_density_method 'not measured'
_exptl_crystal_description 'Rectangular block'
_exptl_crystal_F_000 1312
_exptl_crystal_size_max 0.35
_exptl_crystal_size_mid 0.30
_exptl_crystal_size_min 0.20
_refine_diff_density_max 0.319
_refine_diff_density_min -0.353
_refine_ls_extinction_method none
_refine_ls_goodness_of_fit_ref 1.034
_refine_ls_hydrogen_treatment mixed
_refine_ls_matrix_type full
_refine_ls_number_parameters 208
_refine_ls_number_reflns 4295
_refine_ls_number_restraints 2
_refine_ls_restrained_S_all 1.034
_refine_ls_R_factor_all 0.1534
_refine_ls_R_factor_gt 0.0554
_refine_ls_shift/su_max 0.002
_refine_ls_shift/su_mean 0.000
_refine_ls_structure_factor_coef Fsqd
_refine_ls_weighting_details 'calc w=1/[\s^2^(Fo^2^)+(0.0714P)^2^+1.6196P] where P=(Fo^2^+2Fc^2^)/3'
_refine_ls_weighting_scheme calc
_refine_ls_wR_factor_gt 0.1378
_refine_ls_wR_factor_ref 0.1788
_reflns_number_gt 2167
_reflns_number_total 4295
_reflns_threshold_expression 'I > 2\s(I)'
_cod_data_source_file ci6497.cif
_cod_data_source_block I
_cod_depositor_comments
;
The following automatic conversions were performed:
'_symmetry_cell_setting' value 'Orthorhombic' changed to 'orthorhombic'
according to '/home/saulius/struct/CIF-dictionaries/cif_core.dic'
dictionary named 'cif_core.dic' version 2.4.1 from 2010-06-29.

Automatic conversion script
Id: cif_fix_enum 1527 2010-12-29 10:47:43Z saulius 

The following automatic conversions were performed:

'_symmetry_cell_setting' value 'Orthorhombic' changed to
'orthorhombic' according to
/home/saulius/struct/CIF-dictionaries/cif_core.dic dictionary named
'cif_core.dic' version 2.4.1 from 2010-06-29.

Automatic conversion script
Id: cif_fix_values 1715 2011-07-08 13:25:40Z adriana 
;
_cod_database_code 2204860
_cod_database_fobs_code 2204860

loop_
_symmetry_equiv_pos_as_xyz
'x, y, z'
'-x+1/2, -y, z+1/2'
'x+1/2, -y+1/2, -z'
'-x, y+1/2, -z+1/2'
'-x, -y, -z'
'x-1/2, y, -z-1/2'
'-x-1/2, y-1/2, z'
'x, -y-1/2, z-1/2'

loop_
_atom_site_label
_atom_site_fract_x
_atom_site_fract_y
_atom_site_fract_z
_atom_site_U_iso_or_equiv
_atom_site_adp_type
_atom_site_calc_flag
_atom_site_refinement_flags
_atom_site_occupancy
_atom_site_type_symbol
O1 1.15965(17) 0.3866(3) 0.51380(9) 0.0494(6) Uani d . 1 O
N2 1.1623(2) 0.5202(3) 0.48722(11) 0.0483(7) Uani d . 1 N
C3 1.1025(2) 0.5060(3) 0.44440(12) 0.0380(7) Uani d . 1 C
C4 1.0586(2) 0.3633(3) 0.44195(12) 0.0376(7) Uani d . 1 C
C5 1.0969(2) 0.2970(4) 0.48605(12) 0.0420(7) Uani d . 1 C
C6 0.9901(2) 0.2968(3) 0.40085(12) 0.0379(7) Uani d . 1 C
C7 0.8985(3) 0.2296(4) 0.41593(13) 0.0482(8) Uani d . 1 C
H7 0.8791 0.2293 0.4521 0.058 Uiso calc R 1 H
C8 0.8354(3) 0.1628(4) 0.37838(14) 0.0478(8) Uani d . 1 C
H8 0.7739 0.1187 0.3891 0.057 Uiso calc R 1 H
C9 0.8649(2) 0.1624(3) 0.32468(12) 0.0354(6) Uani d . 1 C
C10 0.9558(2) 0.2295(3) 0.30860(12) 0.0417(7) Uani d . 1 C
H10 0.9749 0.2299 0.2724 0.050 Uiso calc R 1 H
C11 1.0179(2) 0.2959(3) 0.34657(12) 0.0405(7) Uani d . 1 C
H11 1.0791 0.3406 0.3357 0.049 Uiso calc R 1 H
S12 0.78698(6) 0.07136(8) 0.27683(3) 0.0396(2) Uani d . 1 S
O13 0.8479(2) -0.0422(2) 0.25403(10) 0.0543(6) Uani d . 1 O
O14 0.69142(18) 0.0354(3) 0.30245(11) 0.0643(8) Uani d . 1 O
N15 0.7617(3) 0.1799(3) 0.22818(13) 0.0525(8) Uani d D 1 N
C16 1.0897(2) 0.6331(3) 0.40898(13) 0.0406(7) Uani d . 1 C
C17 1.0030(3) 0.6489(4) 0.37623(13) 0.0451(8) Uani d . 1 C
H17 0.9531 0.5765 0.3749 0.054 Uiso calc R 1 H
C18 0.9908(3) 0.7723(4) 0.34559(15) 0.0567(9) Uani d . 1 C
H18 0.9328 0.7823 0.3235 0.068 Uiso calc R 1 H
C19 1.0638(3) 0.8802(4) 0.34752(16) 0.0618(10) Uani d . 1 C
H19 1.0550 0.9633 0.3270 0.074 Uiso calc R 1 H
C20 1.1497(3) 0.8650(4) 0.37979(17) 0.0625(10) Uani d . 1 C
H20 1.1993 0.9378 0.3810 0.075 Uiso calc R 1 H
C21 1.1630(3) 0.7427(4) 0.41026(15) 0.0530(9) Uani d . 1 C
H21 1.2216 0.7333 0.4320 0.064 Uiso calc R 1 H
C22 1.0883(3) 0.1486(4) 0.50805(15) 0.0576(9) Uani d . 1 C
H22A 1.0355 0.1461 0.5354 0.086 Uiso calc R 1 H
H22B 1.1537 0.1204 0.5235 0.086 Uiso calc R 1 H
H22C 1.0702 0.0833 0.4795 0.086 Uiso calc R 1 H
H15A 0.724(3) 0.256(3) 0.2393(16) 0.077(14) Uiso d D 1 H
H15B 0.8188(17) 0.189(4) 0.2075(13) 0.069(13) Uiso d D 1 H

loop_
_atom_site_aniso_label
_atom_site_aniso_U_11
_atom_site_aniso_U_22
_atom_site_aniso_U_33
_atom_site_aniso_U_12
_atom_site_aniso_U_13
_atom_site_aniso_U_23
O1 0.0506(13) 0.0556(14) 0.0419(12) 0.0000(12) -0.0073(11) 0.0018(11)
N2 0.0451(15) 0.0507(16) 0.0492(17) -0.0031(14) -0.0059(13) -0.0052(14)
C3 0.0305(14) 0.0431(17) 0.0404(16) 0.0018(14) -0.0009(13) -0.0063(14)
C4 0.0340(14) 0.0397(16) 0.0391(16) -0.0001(13) 0.0021(13) -0.0034(14)
C5 0.0395(16) 0.0492(19) 0.0374(17) -0.0001(15) 0.0066(14) -0.0023(14)
C6 0.0378(16) 0.0369(16) 0.0390(17) -0.0001(14) 0.0022(13) -0.0039(13)
C7 0.0489(18) 0.059(2) 0.0361(17) -0.0121(17) 0.0102(14) -0.0093(16)
C8 0.0410(17) 0.053(2) 0.0490(19) -0.0121(16) 0.0113(15) -0.0060(16)
C9 0.0369(15) 0.0297(14) 0.0395(16) 0.0010(13) 0.0017(13) -0.0073(12)
C10 0.0460(17) 0.0424(17) 0.0367(16) -0.0061(15) 0.0063(14) -0.0033(13)
C11 0.0391(16) 0.0430(17) 0.0395(17) -0.0079(14) 0.0091(14) -0.0012(14)
S12 0.0427(4) 0.0331(3) 0.0432(4) -0.0016(3) 0.0008(4) -0.0073(4)
O13 0.0666(16) 0.0377(12) 0.0586(14) 0.0090(12) -0.0053(13) -0.0149(11)
O14 0.0515(15) 0.0792(18) 0.0623(16) -0.0238(14) 0.0103(12) -0.0156(14)
N15 0.065(2) 0.0439(16) 0.0488(17) 0.0063(15) -0.0108(17) 0.0006(15)
C16 0.0383(16) 0.0407(16) 0.0428(17) 0.0010(14) -0.0021(14) -0.0083(14)
C17 0.0432(17) 0.0440(18) 0.0480(19) 0.0015(16) -0.0047(15) -0.0050(16)
C18 0.056(2) 0.051(2) 0.062(2) 0.0091(19) -0.0146(18) 0.0006(18)
C19 0.076(3) 0.0422(19) 0.067(2) 0.009(2) -0.001(2) 0.0044(18)
C20 0.066(2) 0.042(2) 0.079(3) -0.009(2) -0.007(2) -0.001(2)
C21 0.0455(19) 0.050(2) 0.063(2) -0.0053(18) -0.0113(17) -0.0014(18)
C22 0.063(2) 0.055(2) 0.055(2) 0.0032(19) 0.0104(18) 0.0054(18)

loop_
_atom_type_symbol
_atom_type_description
_atom_type_scat_dispersion_real
_atom_type_scat_dispersion_imag
_atom_type_scat_source
C C 0.0033 0.0016 'International Tables Vol C Tables 4.2.6.8 and 6.1.1.4'
H H 0.0000 0.0000 'International Tables Vol C Tables 4.2.6.8 and 6.1.1.4'
N N 0.0061 0.0033 'International Tables Vol C Tables 4.2.6.8 and 6.1.1.4'
O O 0.0106 0.0060 'International Tables Vol C Tables 4.2.6.8 and 6.1.1.4'
S S 0.1246 0.1234 'International Tables Vol C Tables 4.2.6.8 and 6.1.1.4'

loop_
_geom_angle_atom_site_label_1
_geom_angle_atom_site_label_2
_geom_angle_atom_site_label_3
_geom_angle
C5 O1 N2 108.7(2)
C3 N2 O1 106.0(3)
N2 C3 C4 110.8(3)
N2 C3 C16 117.5(3)
C4 C3 C16 131.6(3)
C5 C4 C3 104.0(3)
C5 C4 C6 125.8(3)
C3 C4 C6 130.2(3)
C4 C5 O1 110.5(3)
C4 C5 C22 133.9(3)
O1 C5 C22 115.5(3)
C11 C6 C7 118.5(3)
C11 C6 C4 120.9(3)
C7 C6 C4 120.6(3)
C8 C7 C6 121.4(3)
C8 C7 H7 119.3
C6 C7 H7 119.3
C9 C8 C7 119.1(3)
C9 C8 H8 120.4
C7 C8 H8 120.4
C8 C9 C10 120.5(3)
C8 C9 S12 119.3(2)
C10 C9 S12 120.1(2)
C11 C10 C9 119.7(3)
C11 C10 H10 120.2
C9 C10 H10 120.2
C6 C11 C10 120.8(3)
C6 C11 H11 119.6
C10 C11 H11 119.6
O14 S12 O13 118.51(17)
O14 S12 N15 107.87(18)
O13 S12 N15 106.10(17)
O14 S12 C9 107.69(15)
O13 S12 C9 107.80(15)
N15 S12 C9 108.55(15)
S12 N15 H15A 112(3)
S12 N15 H15B 109(2)
H15A N15 H15B 123(4)
C21 C16 C17 118.9(3)
C21 C16 C3 119.7(3)
C17 C16 C3 121.3(3)
C18 C17 C16 120.0(3)
C18 C17 H17 120.0
C16 C17 H17 120.0
C17 C18 C19 120.5(3)
C17 C18 H18 119.8
C19 C18 H18 119.8
C20 C19 C18 119.8(4)
C20 C19 H19 120.1
C18 C19 H19 120.1
C19 C20 C21 120.4(4)
C19 C20 H20 119.8
C21 C20 H20 119.8
C16 C21 C20 120.6(3)
C16 C21 H21 119.7
C20 C21 H21 119.7
C5 C22 H22A 109.5
C5 C22 H22B 109.5
H22A C22 H22B 109.5
C5 C22 H22C 109.5
H22A C22 H22C 109.5
H22B C22 H22C 109.5

loop_
_geom_bond_atom_site_label_1
_geom_bond_atom_site_label_2
_geom_bond_distance
O1 C5 1.348(4)
O1 N2 1.404(4)
N2 C3 1.317(4)
C3 C4 1.441(4)
C3 C16 1.479(5)
C4 C5 1.347(4)
C4 C6 1.482(4)
C5 C22 1.486(5)
C6 C11 1.391(4)
C6 C7 1.385(4)
C7 C8 1.382(4)
C7 H7 0.93
C8 C9 1.383(4)
C8 H8 0.93
C9 C10 1.384(4)
C9 S12 1.768(3)
C10 C11 1.379(4)
C10 H10 0.93
C11 H11 0.93
S12 O14 1.424(2)
S12 O13 1.430(2)
S12 N15 1.603(3)
N15 H15A 0.900(10)
N15 H15B 0.900(10)
C16 C21 1.387(5)
C16 C17 1.388(4)
C17 C18 1.383(5)
C17 H17 0.93
C18 C19 1.375(5)
C18 H18 0.93
C19 C20 1.372(5)
C19 H19 0.93
C20 C21 1.373(5)
C20 H20 0.93
C21 H21 0.93
C22 H22A 0.96
C22 H22B 0.96
C22 H22C 0.96

loop_
_geom_hbond_atom_site_label_D
_geom_hbond_atom_site_label_H
_geom_hbond_atom_site_label_A
_geom_hbond_site_symmetry_A
_geom_hbond_distance_DH
_geom_hbond_distance_HA
_geom_hbond_distance_DA
_geom_hbond_angle_DHA
_geom_hbond_publ_flag
N15 H15A O13 7_765 0.900(10) 2.12(3) 3.010(4) 168(2) y
N15 H15B Cg3 4_745 0.900(10) 2.59(3) 3.429(4) 156(2) y
C7 H7 N2 5_766 0.93 2.82 3.429(5) 124 y
C8 H8 O1 3_456 0.93 2.82 3.529(4) 134 y
C11 H11 O13 4_755 0.93 2.65 3.383(4) 136 y
C17 H17 O14 7_765 0.93 2.61 3.273(4) 128 y
C18 H18 O14 7_765 0.93 2.84 3.387(5) 119 y
C18 H18 O13 1_565 0.93 2.61 3.389(5) 142 y
C19 H19 Cg2 1_565 0.93 3.10 3.708(4) 125 y
C21 H21 Cg1 7_865 0.93 2.88 3.631(4) 138 y
C22 H22A Cg3 5_766 0.96 2.74 3.637(4) 157 y

loop_
_geom_torsion_atom_site_label_1
_geom_torsion_atom_site_label_2
_geom_torsion_atom_site_label_3
_geom_torsion_atom_site_label_4
_geom_torsion
C5 O1 N2 C3 -0.7(3)
O1 N2 C3 C4 0.4(3)
O1 N2 C3 C16 179.1(2)
N2 C3 C4 C5 0.1(3)
C16 C3 C4 C5 -178.4(3)
N2 C3 C4 C6 -178.0(3)
C16 C3 C4 C6 3.6(5)
C3 C4 C5 O1 -0.5(3)
C6 C4 C5 O1 177.7(3)
C3 C4 C5 C22 -177.2(3)
C6 C4 C5 C22 1.0(6)
N2 O1 C5 C4 0.8(3)
N2 O1 C5 C22 178.1(3)
C5 C4 C6 C11 -123.7(4)
C3 C4 C6 C11 54.0(5)
C5 C4 C6 C7 54.0(5)
C3 C4 C6 C7 -128.3(4)
C11 C6 C7 C8 -0.1(5)
C4 C6 C7 C8 -177.8(3)
C6 C7 C8 C9 0.5(5)
C7 C8 C9 C10 -0.8(5)
C7 C8 C9 S12 177.6(3)
C8 C9 C10 C11 0.7(5)
S12 C9 C10 C11 -177.7(2)
C7 C6 C11 C10 0.0(5)
C4 C6 C11 C10 177.7(3)
C9 C10 C11 C6 -0.3(5)
C8 C9 S12 O14 11.5(3)
C10 C9 S12 O14 -170.1(3)
C8 C9 S12 O13 -117.4(3)
C10 C9 S12 O13 61.0(3)
C8 C9 S12 N15 128.1(3)
C10 C9 S12 N15 -53.5(3)
N2 C3 C16 C21 21.1(4)
C4 C3 C16 C21 -160.5(3)
N2 C3 C16 C17 -155.6(3)
C4 C3 C16 C17 22.8(5)
C21 C16 C17 C18 0.0(5)
C3 C16 C17 C18 176.8(3)
C16 C17 C18 C19 -0.4(5)
C17 C18 C19 C20 0.4(6)
C18 C19 C20 C21 -0.2(6)
C17 C16 C21 C20 0.2(5)
C3 C16 C21 C20 -176.6(3)
C19 C20 C21 C16 -0.1(6)

loop_
_cod_related_entry_id
_cod_related_entry_database
_cod_related_entry_code
1 ChemSpider 106796
